data_7246494
loop_
_publ_author_name
'Xu, Feng'
'Li, Zao'
'Zhang, Li-Long'
'Liu, Shengqi'
'Li, Hu'
'Liao, Yuhe'
'Yang, Song'

_publ_section_title
;
 Synthesis of renewable isoindolines from bio-based furfurals
;
_journal_issue 8
_journal_name_full 'Green Chemistry'
_journal_page_first 3297
_journal_page_last 3305
_journal_paper_doi 10.1039/D2GC04786A
_journal_volume 25
_journal_year 2023
_chemical_formula_sum 'C14 H12 Cl N O2'
_chemical_formula_weight 261.70
_space_group_IT_number 14
_space_group_name_Hall '-P 2ybc'
_space_group_name_H-M_alt 'P 1 21/c 1'
_symmetry_cell_setting monoclinic
_symmetry_space_group_name_H-M 'P 1 21/c 1'
_atom_sites_solution_hydrogens geom
_atom_sites_solution_primary direct
_atom_sites_solution_secondary difmap
_audit_creation_method SHELXL-97
_audit_update_record
;
2022-06-17 deposited with the CCDC.	2023-03-13 downloaded from the CCDC.
;
_cell_angle_alpha 90.00
_cell_angle_beta 108.522(4)
_cell_angle_gamma 90.00
_cell_formula_units_Z 4
_cell_length_a 13.6538(11)
_cell_length_b 9.0781(8)
_cell_length_c 10.6852(9)
_cell_measurement_reflns_used 1508
_cell_measurement_temperature 298(2)
_cell_measurement_theta_max 24.051
_cell_measurement_theta_min 2.741
_cell_volume 1255.83(19)
_computing_cell_refinement 'Bruker SMART'
_computing_data_collection 'Bruker SMART'
_computing_data_reduction 'Bruker SHELXTL'
_computing_molecular_graphics 'Bruker SHELXTL'
_computing_publication_material 'Bruker SHELXTL'
_computing_structure_refinement 'SHELXL-97 (Sheldrick, 1997)'
_computing_structure_solution 'SHELXS-97 (Sheldrick, 1990)'
_diffrn_ambient_temperature 298(2)
_diffrn_measured_fraction_theta_full 0.999
_diffrn_measured_fraction_theta_max 0.999
_diffrn_measurement_device_type 'CCD area detector'
_diffrn_measurement_method 'phi and omega scans'
_diffrn_radiation_monochromator graphite
_diffrn_radiation_source 'fine-focus sealed tube'
_diffrn_radiation_type MoK\a
_diffrn_radiation_wavelength 0.71073
_diffrn_reflns_av_R_equivalents 0.0499
_diffrn_reflns_av_sigmaI/netI 0.0542
_diffrn_reflns_limit_h_max 16
_diffrn_reflns_limit_h_min -16
_diffrn_reflns_limit_k_max 10
_diffrn_reflns_limit_k_min -10
_diffrn_reflns_limit_l_max 12
_diffrn_reflns_limit_l_min -7
_diffrn_reflns_number 5847
_diffrn_reflns_theta_full 25.02
_diffrn_reflns_theta_max 25.02
_diffrn_reflns_theta_min 2.74
_exptl_absorpt_coefficient_mu 0.297
_exptl_absorpt_correction_T_max 0.9653
_exptl_absorpt_correction_T_min 0.8881
_exptl_absorpt_correction_type multi-scan
_exptl_absorpt_process_details sadabs
_exptl_crystal_density_diffrn 1.384
_exptl_crystal_density_method 'not measured'
_exptl_crystal_F_000 544
_exptl_crystal_size_max 0.41
_exptl_crystal_size_mid 0.40
_exptl_crystal_size_min 0.12
_refine_diff_density_max 0.164
_refine_diff_density_min -0.302
_refine_diff_density_rms 0.049
_refine_ls_extinction_method none
_refine_ls_goodness_of_fit_ref 1.079
_refine_ls_hydrogen_treatment mixed
_refine_ls_matrix_type full
_refine_ls_number_parameters 163
_refine_ls_number_reflns 2215
_refine_ls_number_restraints 0
_refine_ls_restrained_S_all 1.079
_refine_ls_R_factor_all 0.0832
_refine_ls_R_factor_gt 0.0481
_refine_ls_shift/su_max 0.001
_refine_ls_shift/su_mean 0.000
_refine_ls_structure_factor_coef Fsqd
_refine_ls_weighting_details 'calc w=1/[\s^2^(Fo^2^)+(0.0365P)^2^+0.0000P] where P=(Fo^2^+2Fc^2^)/3'
_refine_ls_weighting_scheme calc
_refine_ls_wR_factor_gt 0.0946
_refine_ls_wR_factor_ref 0.1024
_reflns_number_gt 1379
_reflns_number_total 2215
_reflns_threshold_expression >2sigma(I)
_cod_data_source_file d2gc04786a2.cif
_cod_data_source_block 220531d
_cod_depositor_comments
;
The following automatic conversions were performed:

data item '_symmetry_cell_setting' value 'Monoclinic' was changed to
'monoclinic' in accordance with the
/home/data/users/saulius/crontab/automatic-downloads/rss-feeds/RSC/lib/dictionaries/cif_core.dic
dictionary named 'cif_core.dic' version 2.4.2 last updated on
2011-04-26.

Automatic conversion script
Id: cif_fix_values 7556 2019-12-06 15:28:31Z antanas 

 Adding full bibliography for 7246493--7246496.cif.
;
_cod_original_cell_volume 1255.83(18)
_cod_original_sg_symbol_H-M P2(1)/c
_cod_database_code 7246494

loop_
_symmetry_equiv_pos_as_xyz
'x, y, z'
'-x, y+1/2, -z+1/2'
'-x, -y, -z'
'x, -y-1/2, z-1/2'

loop_
_atom_site_label
_atom_site_type_symbol
_atom_site_fract_x
_atom_site_fract_y
_atom_site_fract_z
_atom_site_U_iso_or_equiv
_atom_site_adp_type
_atom_site_occupancy
_atom_site_symmetry_multiplicity
_atom_site_calc_flag
_atom_site_refinement_flags
_atom_site_disorder_assembly
_atom_site_disorder_group
Cl1 Cl 1.33858(5) 0.16146(8) 0.40584(8) 0.0851(3) Uani 1 1 d . . .
N1 N 0.89193(13) 0.16353(18) 0.37126(17) 0.0421(5) Uani 1 1 d . . .
O1 O 0.88265(13) 0.36019(19) 0.50765(18) 0.0715(5) Uani 1 1 d . . .
O2 O 0.68740(10) 0.23959(17) 0.17670(14) 0.0511(4) Uani 1 1 d . . .
C1 C 0.84181(17) 0.2565(3) 0.4349(2) 0.0480(6) Uani 1 1 d . . .
C2 C 0.73043(17) 0.2078(2) 0.4007(2) 0.0466(6) Uani 1 1 d . . .
H2 H 0.7197 0.1459 0.4703 0.056 Uiso 1 1 calc R . .
C3 C 0.64603(18) 0.3287(3) 0.3556(2) 0.0567(7) Uani 1 1 d . . .
H3A H 0.5968 0.3232 0.4038 0.068 Uiso 1 1 calc R . .
H3B H 0.6759 0.4267 0.3648 0.068 Uiso 1 1 calc R . .
C4 C 0.59632(17) 0.2858(3) 0.2090(2) 0.0551(7) Uani 1 1 d . . .
H4 H 0.5554 0.3634 0.1524 0.066 Uiso 1 1 calc R . .
C5 C 0.5409(2) 0.1389(3) 0.2027(3) 0.0682(8) Uani 1 1 d . . .
H5 H 0.4699 0.1240 0.1780 0.082 Uiso 1 1 calc R . .
C6 C 0.61381(19) 0.0365(3) 0.2393(3) 0.0660(8) Uani 1 1 d . . .
H6 H 0.6047 -0.0647 0.2439 0.079 Uiso 1 1 calc R . .
C7 C 0.71499(17) 0.1193(2) 0.2720(2) 0.0446(6) Uani 1 1 d . . .
C8 C 0.81999(16) 0.0574(2) 0.2818(2) 0.0474(6) Uani 1 1 d . . .
H8A H 0.8288 -0.0410 0.3191 0.057 Uiso 1 1 calc R . .
H8B H 0.8301 0.0544 0.1960 0.057 Uiso 1 1 calc R . .
C9 C 0.99894(16) 0.1641(2) 0.3837(2) 0.0401(5) Uani 1 1 d . . .
C10 C 1.06708(18) 0.2730(3) 0.4547(2) 0.0554(7) Uani 1 1 d . . .
H10 H 1.0430 0.3466 0.4980 0.067 Uiso 1 1 calc R . .
C11 C 1.17036(18) 0.2715(3) 0.4609(3) 0.0600(7) Uani 1 1 d . . .
H11 H 1.2146 0.3450 0.5071 0.072 Uiso 1 1 calc R . .
C12 C 1.20807(18) 0.1613(3) 0.3987(2) 0.0535(6) Uani 1 1 d . . .
C13 C 1.14221(18) 0.0519(3) 0.3299(2) 0.0602(7) Uani 1 1 d . . .
H13 H 1.1672 -0.0224 0.2883 0.072 Uiso 1 1 calc R . .
C14 C 1.03870(18) 0.0529(3) 0.3230(2) 0.0552(7) Uani 1 1 d . . .
H14 H 0.9952 -0.0215 0.2772 0.066 Uiso 1 1 calc R . .

loop_
_atom_site_aniso_label
_atom_site_aniso_U_11
_atom_site_aniso_U_22
_atom_site_aniso_U_33
_atom_site_aniso_U_23
_atom_site_aniso_U_13
_atom_site_aniso_U_12
Cl1 0.0593(5) 0.0907(6) 0.1102(7) 0.0039(5) 0.0340(4) -0.0012(4)
N1 0.0489(11) 0.0412(11) 0.0358(11) -0.0059(9) 0.0130(9) 0.0011(9)
O1 0.0694(12) 0.0758(13) 0.0685(13) -0.0344(11) 0.0209(10) 0.0007(10)
O2 0.0542(10) 0.0620(10) 0.0375(9) 0.0075(8) 0.0154(8) 0.0006(8)
C1 0.0631(16) 0.0452(14) 0.0369(14) -0.0037(12) 0.0177(12) 0.0081(13)
C2 0.0581(15) 0.0503(14) 0.0352(13) 0.0066(11) 0.0201(11) 0.0077(11)
C3 0.0592(16) 0.0590(16) 0.0535(16) -0.0037(13) 0.0200(13) 0.0077(12)
C4 0.0483(15) 0.0639(16) 0.0531(16) 0.0111(13) 0.0160(12) 0.0066(12)
C5 0.0535(17) 0.077(2) 0.077(2) -0.0092(16) 0.0238(15) -0.0125(15)
C6 0.0646(18) 0.0535(16) 0.086(2) -0.0087(15) 0.0330(16) -0.0143(14)
C7 0.0538(14) 0.0417(13) 0.0413(14) 0.0009(12) 0.0192(11) -0.0016(11)
C8 0.0590(15) 0.0413(13) 0.0449(14) -0.0071(12) 0.0209(12) -0.0041(11)
C9 0.0502(14) 0.0353(12) 0.0326(13) 0.0008(11) 0.0098(11) 0.0019(11)
C10 0.0595(16) 0.0441(14) 0.0624(18) -0.0074(13) 0.0189(13) 0.0042(13)
C11 0.0596(17) 0.0428(14) 0.0712(19) -0.0034(14) 0.0116(14) -0.0078(13)
C12 0.0517(15) 0.0508(15) 0.0573(17) 0.0100(14) 0.0165(13) 0.0034(13)
C13 0.0578(16) 0.0644(18) 0.0595(18) -0.0088(14) 0.0202(13) 0.0091(14)
C14 0.0561(16) 0.0536(15) 0.0539(16) -0.0145(13) 0.0145(12) 0.0007(12)

loop_
_atom_type_symbol
_atom_type_description
_atom_type_scat_dispersion_real
_atom_type_scat_dispersion_imag
_atom_type_scat_source
C C 0.0033 0.0016 'International Tables Vol C Tables 4.2.6.8 and 6.1.1.4'
H H 0.0000 0.0000 'International Tables Vol C Tables 4.2.6.8 and 6.1.1.4'
N N 0.0061 0.0033 'International Tables Vol C Tables 4.2.6.8 and 6.1.1.4'
O O 0.0106 0.0060 'International Tables Vol C Tables 4.2.6.8 and 6.1.1.4'
Cl Cl 0.1484 0.1585 'International Tables Vol C Tables 4.2.6.8 and 6.1.1.4'

loop_
_geom_angle_atom_site_label_1
_geom_angle_atom_site_label_2
_geom_angle_atom_site_label_3
_geom_angle
_geom_angle_site_symmetry_1
_geom_angle_site_symmetry_3
_geom_angle_publ_flag
C1 N1 C9 126.93(18) . . ?
C1 N1 C8 112.35(17) . . ?
C9 N1 C8 120.72(16) . . ?
C4 O2 C7 95.81(15) . . ?
O1 C1 N1 125.1(2) . . ?
O1 C1 C2 126.39(19) . . ?
N1 C1 C2 108.47(19) . . ?
C1 C2 C7 102.08(16) . . ?
C1 C2 C3 117.26(19) . . ?
C7 C2 C3 102.28(18) . . ?
C1 C2 H2 111.5 . . ?
C7 C2 H2 111.5 . . ?
C3 C2 H2 111.5 . . ?
C4 C3 C2 100.36(18) . . ?
C4 C3 H3A 111.7 . . ?
C2 C3 H3A 111.7 . . ?
C4 C3 H3B 111.7 . . ?
C2 C3 H3B 111.7 . . ?
H3A C3 H3B 109.5 . . ?
O2 C4 C5 100.77(19) . . ?
O2 C4 C3 100.35(17) . . ?
C5 C4 C3 108.5(2) . . ?
O2 C4 H4 115.1 . . ?
C5 C4 H4 115.1 . . ?
C3 C4 H4 115.1 . . ?
C6 C5 C4 106.6(2) . . ?
C6 C5 H5 126.7 . . ?
C4 C5 H5 126.7 . . ?
C5 C6 C7 105.3(2) . . ?
C5 C6 H6 127.3 . . ?
C7 C6 H6 127.3 . . ?
O2 C7 C8 110.84(16) . . ?
O2 C7 C6 101.34(18) . . ?
C8 C7 C6 127.37(19) . . ?
O2 C7 C2 99.42(16) . . ?
C8 C7 C2 105.83(18) . . ?
C6 C7 C2 108.64(17) . . ?
N1 C8 C7 102.80(17) . . ?
N1 C8 H8A 111.2 . . ?
C7 C8 H8A 111.2 . . ?
N1 C8 H8B 111.2 . . ?
C7 C8 H8B 111.2 . . ?
H8A C8 H8B 109.1 . . ?
C14 C9 C10 118.1(2) . . ?
C14 C9 N1 119.44(19) . . ?
C10 C9 N1 122.49(19) . . ?
C11 C10 C9 120.4(2) . . ?
C11 C10 H10 119.8 . . ?
C9 C10 H10 119.8 . . ?
C12 C11 C10 120.7(2) . . ?
C12 C11 H11 119.7 . . ?
C10 C11 H11 119.7 . . ?
C11 C12 C13 119.6(2) . . ?
C11 C12 Cl1 120.26(19) . . ?
C13 C12 Cl1 120.10(19) . . ?
C12 C13 C14 120.0(2) . . ?
C12 C13 H13 120.0 . . ?
C14 C13 H13 120.0 . . ?
C13 C14 C9 121.2(2) . . ?
C13 C14 H14 119.4 . . ?
C9 C14 H14 119.4 . . ?

loop_
_geom_bond_atom_site_label_1
_geom_bond_atom_site_label_2
_geom_bond_distance
_geom_bond_site_symmetry_2
_geom_bond_publ_flag
Cl1 C12 1.759(2) . ?
N1 C1 1.393(3) . ?
N1 C9 1.424(2) . ?
N1 C8 1.487(3) . ?
O1 C1 1.235(3) . ?
O2 C4 1.454(2) . ?
O2 C7 1.458(2) . ?
C1 C2 1.513(3) . ?
C2 C7 1.548(3) . ?
C2 C3 1.554(3) . ?
C2 H2 0.9800 . ?
C3 C4 1.546(3) . ?
C3 H3A 0.9700 . ?
C3 H3B 0.9700 . ?
C4 C5 1.524(3) . ?
C4 H4 0.9800 . ?
C5 C6 1.327(3) . ?
C5 H5 0.9300 . ?
C6 C7 1.513(3) . ?
C6 H6 0.9300 . ?
C7 C8 1.512(3) . ?
C8 H8A 0.9700 . ?
C8 H8B 0.9700 . ?
C9 C14 1.399(3) . ?
C9 C10 1.404(3) . ?
C10 C11 1.391(3) . ?
C10 H10 0.9300 . ?
C11 C12 1.387(3) . ?
C11 H11 0.9300 . ?
C12 C13 1.384(3) . ?
C13 C14 1.392(3) . ?
C13 H13 0.9300 . ?
C14 H14 0.9300 . ?

loop_
_geom_torsion_atom_site_label_1
_geom_torsion_atom_site_label_2
_geom_torsion_atom_site_label_3
_geom_torsion_atom_site_label_4
_geom_torsion
_geom_torsion_site_symmetry_1
_geom_torsion_site_symmetry_2
_geom_torsion_site_symmetry_3
_geom_torsion_site_symmetry_4
_geom_torsion_publ_flag
C9 N1 C1 O1 4.1(4) . . . . ?
C8 N1 C1 O1 -175.1(2) . . . . ?
C9 N1 C1 C2 -175.39(18) . . . . ?
C8 N1 C1 C2 5.3(2) . . . . ?
O1 C1 C2 C7 159.4(2) . . . . ?
N1 C1 C2 C7 -21.1(2) . . . . ?
O1 C1 C2 C3 48.6(3) . . . . ?
N1 C1 C2 C3 -131.9(2) . . . . ?
C1 C2 C3 C4 111.5(2) . . . . ?
C7 C2 C3 C4 0.8(2) . . . . ?
C7 O2 C4 C5 -50.0(2) . . . . ?
C7 O2 C4 C3 61.34(19) . . . . ?
C2 C3 C4 O2 -37.4(2) . . . . ?
C2 C3 C4 C5 67.8(2) . . . . ?
O2 C4 C5 C6 31.4(3) . . . . ?
C3 C4 C5 C6 -73.4(2) . . . . ?
C4 C5 C6 C7 1.4(3) . . . . ?
C4 O2 C7 C8 -170.99(18) . . . . ?
C4 O2 C7 C6 51.39(19) . . . . ?
C4 O2 C7 C2 -59.94(17) . . . . ?
C5 C6 C7 O2 -33.8(2) . . . . ?
C5 C6 C7 C8 -161.4(2) . . . . ?
C5 C6 C7 C2 70.3(3) . . . . ?
C1 C2 C7 O2 -86.00(18) . . . . ?
C3 C2 C7 O2 35.74(19) . . . . ?
C1 C2 C7 C8 29.0(2) . . . . ?
C3 C2 C7 C8 150.69(17) . . . . ?
C1 C2 C7 C6 168.56(19) . . . . ?
C3 C2 C7 C6 -69.7(2) . . . . ?
C1 N1 C8 C7 13.3(2) . . . . ?
C9 N1 C8 C7 -166.06(18) . . . . ?
O2 C7 C8 N1 80.9(2) . . . . ?
C6 C7 C8 N1 -155.3(2) . . . . ?
C2 C7 C8 N1 -25.9(2) . . . . ?
C1 N1 C9 C14 173.4(2) . . . . ?
C8 N1 C9 C14 -7.4(3) . . . . ?
C1 N1 C9 C10 -6.8(3) . . . . ?
C8 N1 C9 C10 172.37(19) . . . . ?
C14 C9 C10 C11 1.7(3) . . . . ?
N1 C9 C10 C11 -178.1(2) . . . . ?
C9 C10 C11 C12 -1.0(4) . . . . ?
C10 C11 C12 C13 0.0(4) . . . . ?
C10 C11 C12 Cl1 179.40(18) . . . . ?
C11 C12 C13 C14 0.2(4) . . . . ?
Cl1 C12 C13 C14 -179.19(19) . . . . ?
C12 C13 C14 C9 0.6(4) . . . . ?
C10 C9 C14 C13 -1.5(3) . . . . ?
N1 C9 C14 C13 178.3(2) . . . . ?
